data_4131821
loop_
_publ_author_name
'Jin, Mingoo'
'Chung, Tim S.'
'Seki, Tomohiro'
'Ito, Hajime'
'Garcia-Garibay, Miguel A'

_publ_section_title
;
 Phosphorescence Control Mediated by Molecular Rotation and Aurophilic
 Interactions in Amphidynamic Crystals of
 1,4-Bis[tri-(p-fluorophenyl)phosphane-gold(I)-ethynyl]benzene.
;
_journal_issue 49
_journal_name_full 'Journal of the American Chemical Society'
_journal_page_first 18115
_journal_page_last 18121
_journal_paper_doi 10.1021/jacs.7b11316
_journal_volume 139
_journal_year 2017
_chemical_formula_moiety 'C50 H36 Au2 F6 P2'
_chemical_formula_sum 'C50 H36 Au2 F6 P2'
_chemical_formula_weight 1206.71
_space_group_crystal_system monoclinic
_space_group_IT_number 15
_space_group_name_Hall '-C 2yc'
_space_group_name_H-M_alt 'C 1 2/c 1'
_atom_sites_solution_hydrogens geom
_atom_sites_solution_primary direct
_atom_sites_solution_secondary difmap
_cell_angle_alpha 90.0000
_cell_angle_beta 97.0338(18)
_cell_angle_gamma 90.0000
_cell_formula_units_Z 8
_cell_length_a 31.368(3)
_cell_length_b 14.5952(10)
_cell_length_c 19.2014(14)
_cell_measurement_reflns_used 28426
_cell_measurement_temperature 273
_cell_measurement_theta_max 27.50
_cell_measurement_theta_min 3.06
_cell_volume 8724.7(12)
_computing_cell_refinement 'RAPID AUTO'
_computing_data_collection 'RAPID AUTO (Rigaku, ????)'
_computing_data_reduction 'RAPID AUTO'
_computing_molecular_graphics 'CrystalStructure 4.1'
_computing_publication_material 'CrystalStructure 4.1 (Rigaku, 2014)'
_computing_structure_refinement 'SHELXL2013 (Sheldrick, 2008)'
_computing_structure_solution 'SHELXS2013 (Sheldrick, 2008)'
_diffrn_ambient_temperature 273
_diffrn_detector_area_resol_mean 10.000
_diffrn_measured_fraction_theta_full 0.994
_diffrn_measured_fraction_theta_max 0.990
_diffrn_measurement_device_type 'Rigaku R-AXIS RAPID'
_diffrn_measurement_method \w
_diffrn_radiation_type 'Mo K\a'
_diffrn_radiation_wavelength 0.71075
_diffrn_reflns_av_R_equivalents 0.1258
_diffrn_reflns_Laue_measured_fraction_full 0.994
_diffrn_reflns_Laue_measured_fraction_max 0.990
_diffrn_reflns_limit_h_max 40
_diffrn_reflns_limit_h_min -40
_diffrn_reflns_limit_k_max 18
_diffrn_reflns_limit_k_min -18
_diffrn_reflns_limit_l_max 24
_diffrn_reflns_limit_l_min -24
_diffrn_reflns_number 65971
_diffrn_reflns_point_group_measured_fraction_full 0.994
_diffrn_reflns_point_group_measured_fraction_max 0.990
_diffrn_reflns_theta_full 25.242
_diffrn_reflns_theta_max 27.472
_diffrn_reflns_theta_min 3.057
_diffrn_standards_number 0
_exptl_absorpt_coefficient_mu 6.876
_exptl_absorpt_correction_T_max 0.614
_exptl_absorpt_correction_T_min 0.216
_exptl_absorpt_correction_type multi-scan
_exptl_absorpt_process_details 'ABSCOR (Rigaku, 1995)'
_exptl_crystal_colour yellow
_exptl_crystal_density_diffrn 1.837
_exptl_crystal_density_method 'not measured'
_exptl_crystal_description block
_exptl_crystal_F_000 4624.00
_exptl_crystal_size_max 0.203
_exptl_crystal_size_mid 0.201
_exptl_crystal_size_min 0.071
_refine_diff_density_max 1.62
_refine_diff_density_min -1.25
_refine_ls_extinction_method none
_refine_ls_goodness_of_fit_ref 1.015
_refine_ls_hydrogen_treatment constr
_refine_ls_number_parameters 439
_refine_ls_number_reflns 9905
_refine_ls_number_restraints 404
_refine_ls_R_factor_all 0.1511
_refine_ls_R_factor_gt 0.0648
_refine_ls_shift/su_max 0.001
_refine_ls_structure_factor_coef Fsqd
_refine_ls_weighting_details 'w = 1/[\s^2^(Fo^2^)+(0.0890P)^2^+13.3436P] where P=(Fo^2^+2Fc^2^)/3'
_refine_ls_weighting_scheme calc
_refine_ls_wR_factor_gt 0.1549
_refine_ls_wR_factor_ref 0.1959
_reflns_number_gt 4681
_reflns_number_total 9905
_reflns_threshold_expression F^2^>2.0\s(F^2^)
_cod_data_source_file ja7b11316_si_002.cif
_cod_data_source_block 2-273K
_cod_original_cell_volume 8724.6(11)
_cod_database_code 4131821

loop_
_space_group_symop_id
_space_group_symop_operation_xyz
1 +X,+Y,+Z
2 -X,+Y,1/2-Z
3 1/2+X,1/2+Y,+Z
4 1/2-X,1/2+Y,1/2-Z
5 -X,-Y,-Z
6 +X,-Y,1/2+Z
7 1/2-X,1/2-Y,-Z
8 1/2+X,1/2-Y,1/2+Z

loop_
_atom_site_label
_atom_site_type_symbol
_atom_site_fract_x
_atom_site_fract_y
_atom_site_fract_z
_atom_site_U_iso_or_equiv
_atom_site_adp_type
_atom_site_occupancy
_atom_site_site_symmetry_order
_atom_site_calc_flag
_atom_site_refinement_flags_posn
_atom_site_refinement_flags_adp
Au1 Au 0.44478(2) 0.78172(3) 0.23750(2) 0.07468(19) Uani 1 1 d . .
Au2 Au 0.21191(2) 0.63290(3) 0.08489(3) 0.0869(2) Uani 1 1 d . .
P3 P 0.41961(10) 0.7166(2) 0.33201(14) 0.0677(8) Uani 1 1 d . .
P4 P 0.19780(12) 0.7783(2) 0.11617(16) 0.0805(9) Uani 1 1 d . .
F41 F 0.4054(3) 0.9517(7) 0.5772(5) 0.144(3) Uani 1 1 d . U
F42 F 0.5084(3) 0.3725(6) 0.4220(6) 0.147(3) Uani 1 1 d . U
F43 F 0.2385(3) 0.6079(7) 0.2604(5) 0.124(2) Uani 1 1 d . U
F44 F 0.1136(3) 0.9991(7) -0.1166(4) 0.132(2) Uani 1 1 d . U
F45 F 0.0632(3) 0.7945(7) 0.3040(5) 0.141(3) Uani 1 1 d . U
F46 F 0.3577(3) 0.9622(6) 0.2345(4) 0.125(2) Uani 1 1 d . U
C5 C 0.41884(10) 0.7885(2) 0.40760(18) 0.111(2) Uani 1 1 d G U
C6 C 0.39911(10) 0.8735(2) 0.3972(2) 0.115(2) Uani 1 1 d G U
H6 H 0.3888 0.8927 0.3521 0.139 Uiso 1 1 calc R U
C7 C 0.39475(12) 0.9298(3) 0.4543(2) 0.121(2) Uani 1 1 d G U
H7 H 0.3815 0.9867 0.4474 0.146 Uiso 1 1 calc R U
C8 C 0.41011(13) 0.9011(3) 0.5217(2) 0.122(2) Uani 1 1 d G U
C9 C 0.42985(12) 0.8161(3) 0.53212(19) 0.119(2) Uani 1 1 d G U
H9 H 0.4401 0.7969 0.5772 0.143 Uiso 1 1 calc R U
C10 C 0.43421(11) 0.7598(3) 0.47504(18) 0.114(2) Uani 1 1 d G U
H10 H 0.4474 0.7029 0.4820 0.137 Uiso 1 1 calc R U
C11 C 0.44681(10) 0.6128(3) 0.3636(2) 0.103(2) Uani 1 1 d G U
C12 C 0.48739(10) 0.5958(3) 0.3444(2) 0.109(2) Uani 1 1 d G U
H12 H 0.5005 0.6390 0.3184 0.131 Uiso 1 1 calc R U
C13 C 0.50839(12) 0.5142(3) 0.3639(3) 0.116(2) Uani 1 1 d G U
H13 H 0.5355 0.5028 0.3511 0.139 Uiso 1 1 calc R U
C14 C 0.48881(14) 0.4496(3) 0.4027(3) 0.118(2) Uani 1 1 d G U
C15 C 0.44823(13) 0.4666(3) 0.4219(2) 0.112(2) Uani 1 1 d G U
H15 H 0.4351 0.4234 0.4479 0.135 Uiso 1 1 calc R U
C16 C 0.42723(11) 0.5482(2) 0.4023(2) 0.105(2) Uani 1 1 d G U
H16 H 0.4001 0.5596 0.4152 0.126 Uiso 1 1 calc R U
C17 C 0.36449(9) 0.6818(2) 0.31354(15) 0.0875(19) Uani 1 1 d G U
C18 C 0.33563(9) 0.6899(2) 0.36266(14) 0.0896(18) Uani 1 1 d G U
H18 H 0.3448 0.7127 0.4072 0.108 Uiso 1 1 calc R U
C19 C 0.29303(9) 0.6640(2) 0.34519(15) 0.0950(18) Uani 1 1 d G U
H19 H 0.2737 0.6694 0.3781 0.114 Uiso 1 1 calc R U
C20 C 0.27928(10) 0.62994(19) 0.27861(16) 0.0987(18) Uani 1 1 d G U
C21 C 0.30814(10) 0.62185(18) 0.22951(16) 0.0978(19) Uani 1 1 d G U
H21 H 0.2989 0.5991 0.1850 0.117 Uiso 1 1 calc R U
C22 C 0.35075(10) 0.6478(2) 0.24696(15) 0.0921(18) Uani 1 1 d G U
H22 H 0.3701 0.6424 0.2141 0.111 Uiso 1 1 calc R U
C23 C 0.17457(10) 0.8465(3) 0.04373(15) 0.093(2) Uani 1 1 d G U
C24 C 0.14539(11) 0.8042(3) -0.00646(16) 0.097(2) Uani 1 1 d G U
H24 H 0.1400 0.7418 -0.0033 0.117 Uiso 1 1 calc R U
C25 C 0.12422(12) 0.8552(4) -0.06129(17) 0.102(2) Uani 1 1 d G U
H25 H 0.1047 0.8269 -0.0949 0.123 Uiso 1 1 calc R U
C26 C 0.13223(13) 0.9485(4) -0.06594(18) 0.1043(19) Uani 1 1 d G U
C27 C 0.16141(13) 0.9909(3) -0.0158(2) 0.101(2) Uani 1 1 d G U
H27 H 0.1668 1.0533 -0.0189 0.121 Uiso 1 1 calc R U
C28 C 0.18257(11) 0.9399(3) 0.03908(17) 0.095(2) Uani 1 1 d G U
H28 H 0.2021 0.9682 0.0727 0.114 Uiso 1 1 calc R U
C29 C 0.24570(9) 0.8352(2) 0.15372(13) 0.104(2) Uani 1 1 d G U
C30 C 0.25064(9) 0.8665(2) 0.22263(14) 0.106(2) Uani 1 1 d G U
H30 H 0.2286 0.8586 0.2503 0.127 Uiso 1 1 calc R U
C31 C 0.28852(10) 0.90952(18) 0.25011(17) 0.110(2) Uani 1 1 d G U
H31 H 0.2918 0.9304 0.2962 0.132 Uiso 1 1 calc R U
C32 C 0.32149(10) 0.9213(2) 0.20870(18) 0.110(2) Uani 1 1 d G U
C33 C 0.31656(10) 0.8900(2) 0.13981(17) 0.110(2) Uani 1 1 d G U
H33 H 0.3386 0.8979 0.1121 0.132 Uiso 1 1 calc R U
C34 C 0.27867(10) 0.8470(2) 0.11231(14) 0.107(2) Uani 1 1 d G U
H34 H 0.2754 0.8261 0.0662 0.128 Uiso 1 1 calc R U
C35 C 0.15963(9) 0.7845(3) 0.17857(16) 0.106(2) Uani 1 1 d G U
C36 C 0.14182(9) 0.8685(3) 0.19339(17) 0.110(2) Uani 1 1 d G U
H36 H 0.1517 0.9220 0.1746 0.133 Uiso 1 1 calc R U
C37 C 0.10921(9) 0.8723(4) 0.23627(19) 0.116(2) Uani 1 1 d G U
H37 H 0.0973 0.9284 0.2462 0.139 Uiso 1 1 calc R U
C38 C 0.09446(9) 0.7922(4) 0.2643(2) 0.118(2) Uani 1 1 d G U
C39 C 0.11226(9) 0.7083(4) 0.2495(2) 0.113(2) Uani 1 1 d G U
H39 H 0.1024 0.6547 0.2683 0.135 Uiso 1 1 calc R U
C40 C 0.14485(9) 0.7045(3) 0.20663(19) 0.107(2) Uani 1 1 d G U
H40 H 0.1568 0.6483 0.1967 0.129 Uiso 1 1 calc R U
C47 C 0.4624(4) 0.8417(9) 0.1521(6) 0.082(2) Uani 1 1 d . U
C48 C 0.4738(4) 0.8831(8) 0.1046(6) 0.081(2) Uani 1 1 d . U
C49 C 0.4868(4) 0.9414(8) 0.0508(6) 0.0799(19) Uani 1 1 d . U
C50 C 0.5109(4) 1.0210(9) 0.0714(6) 0.080(2) Uani 1 1 d . U
C51 C 0.5228(4) 1.0790(8) 0.0197(6) 0.079(2) Uani 1 1 d . U
C52 C 0.5214(5) 1.0422(12) 0.1474(7) 0.119(5) Uani 1 1 d . .
H52A H 0.5106 0.9943 0.1747 0.143 Uiso 1 1 calc R U
H52B H 0.5520 1.0465 0.1588 0.143 Uiso 1 1 calc R U
H52C H 0.5084 1.0994 0.1577 0.143 Uiso 1 1 calc R U
C53 C 0.5486(5) 1.1643(10) 0.0394(8) 0.110(5) Uani 1 1 d . .
H53A H 0.5540 1.1961 -0.0024 0.131 Uiso 1 1 calc R U
H53B H 0.5329 1.2034 0.0673 0.131 Uiso 1 1 calc R U
H53C H 0.5755 1.1476 0.0659 0.131 Uiso 1 1 calc R U
C54 C 0.2250(4) 0.5094(9) 0.0598(6) 0.084(2) Uani 1 1 d . U
C55 C 0.2324(4) 0.4321(9) 0.0419(6) 0.0815(19) Uani 1 1 d . U
C56 C 0.2415(4) 0.3398(8) 0.0201(6) 0.0794(19) Uani 1 1 d . U
C57 C 0.2750(4) 0.2879(8) 0.0579(6) 0.0788(19) Uani 1 1 d . U
C58 C 0.2829(4) 0.1978(8) 0.0384(6) 0.078(2) Uani 1 1 d . U
C59 C 0.3019(5) 0.3274(10) 0.1222(7) 0.107(5) Uani 1 1 d . .
H59A H 0.2931 0.3893 0.1294 0.128 Uiso 1 1 calc R U
H59B H 0.2980 0.2912 0.1626 0.128 Uiso 1 1 calc R U
H59C H 0.3317 0.3266 0.1151 0.128 Uiso 1 1 calc R U
C60 C 0.3168(4) 0.1424(9) 0.0790(7) 0.097(4) Uani 1 1 d . .
H60A H 0.3177 0.0827 0.0582 0.117 Uiso 1 1 calc R U
H60B H 0.3441 0.1720 0.0786 0.117 Uiso 1 1 calc R U
H60C H 0.3105 0.1365 0.1265 0.117 Uiso 1 1 calc R U

loop_
_atom_site_aniso_label
_atom_site_aniso_U_11
_atom_site_aniso_U_22
_atom_site_aniso_U_33
_atom_site_aniso_U_23
_atom_site_aniso_U_13
_atom_site_aniso_U_12
Au1 0.0892(4) 0.0734(3) 0.0660(3) 0.0172(2) 0.0279(2) 0.0001(2)
Au2 0.1175(5) 0.0680(3) 0.0781(3) -0.0070(2) 0.0241(3) 0.0050(3)
P3 0.084(2) 0.0687(18) 0.0540(14) 0.0089(13) 0.0217(14) -0.0049(15)
P4 0.110(3) 0.0677(19) 0.0669(18) -0.0052(15) 0.0215(17) 0.0071(18)
F41 0.147(6) 0.166(6) 0.128(4) -0.065(4) 0.054(5) -0.032(5)
F42 0.160(6) 0.108(5) 0.174(7) 0.056(5) 0.027(5) 0.034(4)
F43 0.085(3) 0.155(6) 0.131(5) -0.001(5) 0.011(3) -0.014(4)
F44 0.137(6) 0.151(5) 0.102(4) 0.039(4) -0.002(4) 0.006(5)
F45 0.143(6) 0.176(6) 0.116(5) 0.011(5) 0.060(4) 0.012(5)
F46 0.130(5) 0.123(6) 0.118(5) 0.005(4) -0.001(4) -0.018(4)
C5 0.112(5) 0.126(5) 0.101(4) -0.030(4) 0.041(4) -0.028(4)
C6 0.115(5) 0.128(5) 0.110(4) -0.032(4) 0.038(4) -0.026(4)
C7 0.118(5) 0.132(5) 0.121(4) -0.039(4) 0.044(4) -0.026(4)
C8 0.122(5) 0.140(5) 0.113(4) -0.045(4) 0.048(4) -0.032(4)
C9 0.122(5) 0.140(5) 0.103(4) -0.035(4) 0.043(4) -0.034(4)
C10 0.118(5) 0.130(5) 0.101(4) -0.030(4) 0.040(4) -0.028(4)
C11 0.116(5) 0.083(4) 0.113(5) 0.033(4) 0.030(4) 0.005(4)
C12 0.117(5) 0.090(4) 0.124(5) 0.033(4) 0.032(4) 0.008(4)
C13 0.123(5) 0.095(4) 0.132(5) 0.031(4) 0.028(4) 0.014(4)
C14 0.133(5) 0.090(4) 0.132(5) 0.037(4) 0.022(4) 0.015(3)
C15 0.131(5) 0.085(4) 0.122(5) 0.038(4) 0.023(4) 0.005(4)
C16 0.121(5) 0.083(4) 0.115(5) 0.035(4) 0.028(4) 0.003(3)
C17 0.085(4) 0.101(5) 0.080(4) 0.002(4) 0.024(3) -0.005(4)
C18 0.086(4) 0.104(5) 0.083(4) 0.001(4) 0.025(3) -0.006(4)
C19 0.085(4) 0.109(5) 0.095(4) 0.004(4) 0.026(3) -0.005(4)
C20 0.084(3) 0.114(4) 0.100(4) 0.002(4) 0.017(3) -0.007(4)
C21 0.092(4) 0.111(5) 0.091(4) -0.003(4) 0.016(3) -0.005(4)
C22 0.090(3) 0.107(5) 0.082(4) -0.002(4) 0.023(3) -0.004(4)
C23 0.106(5) 0.111(4) 0.066(4) 0.005(3) 0.023(3) 0.010(4)
C24 0.110(5) 0.116(4) 0.068(4) 0.006(3) 0.020(3) 0.007(4)
C25 0.112(5) 0.126(4) 0.071(4) 0.007(3) 0.017(3) 0.010(4)
C26 0.114(5) 0.127(4) 0.074(4) 0.017(3) 0.017(3) 0.012(4)
C27 0.112(5) 0.118(4) 0.075(4) 0.014(3) 0.023(3) 0.010(4)
C28 0.108(5) 0.112(4) 0.069(4) 0.008(4) 0.022(3) 0.008(4)
C29 0.127(5) 0.098(5) 0.088(4) -0.003(4) 0.017(4) -0.009(4)
C30 0.128(5) 0.101(5) 0.089(4) -0.004(4) 0.016(4) -0.009(4)
C31 0.131(5) 0.104(5) 0.093(4) -0.004(4) 0.011(3) -0.009(4)
C32 0.127(5) 0.104(5) 0.100(4) 0.000(4) 0.010(3) -0.012(4)
C33 0.127(5) 0.105(5) 0.099(4) 0.001(4) 0.018(3) -0.011(4)
C34 0.127(5) 0.103(5) 0.092(4) -0.004(4) 0.019(3) -0.010(4)
C35 0.126(5) 0.124(5) 0.072(4) 0.004(4) 0.031(3) 0.006(4)
C36 0.130(5) 0.127(5) 0.079(4) 0.006(4) 0.034(3) 0.010(4)
C37 0.132(5) 0.137(5) 0.084(4) 0.002(4) 0.036(3) 0.012(4)
C38 0.130(5) 0.146(5) 0.085(4) 0.003(4) 0.039(3) 0.005(4)
C39 0.127(5) 0.137(5) 0.079(4) 0.004(4) 0.031(3) -0.003(4)
C40 0.126(5) 0.126(5) 0.075(4) 0.002(4) 0.029(3) 0.001(4)
C47 0.089(5) 0.082(5) 0.080(5) 0.019(4) 0.031(4) 0.002(4)
C48 0.088(5) 0.081(4) 0.079(4) 0.018(4) 0.031(4) 0.003(4)
C49 0.086(5) 0.080(4) 0.079(4) 0.017(3) 0.032(4) 0.002(3)
C50 0.088(5) 0.081(4) 0.076(4) 0.016(3) 0.031(4) 0.001(3)
C51 0.089(5) 0.079(5) 0.075(4) 0.016(4) 0.028(4) 0.000(4)
C52 0.139(14) 0.139(14) 0.081(9) 0.022(9) 0.022(9) -0.017(11)
C53 0.135(13) 0.096(10) 0.100(10) 0.012(9) 0.026(9) -0.019(9)
C54 0.105(6) 0.073(4) 0.076(5) 0.000(4) 0.019(4) -0.008(4)
C55 0.101(5) 0.072(4) 0.074(4) 0.002(4) 0.022(4) -0.007(4)
C56 0.099(5) 0.074(4) 0.069(4) 0.001(3) 0.024(4) -0.007(4)
C57 0.100(5) 0.073(4) 0.066(4) -0.002(3) 0.022(4) -0.007(4)
C58 0.099(6) 0.074(4) 0.065(4) -0.002(4) 0.024(4) -0.007(4)
C59 0.147(13) 0.093(10) 0.079(8) -0.011(8) 0.005(9) -0.013(9)
C60 0.103(11) 0.086(9) 0.102(10) 0.009(8) 0.009(8) 0.031(8)

loop_
_atom_type_symbol
_atom_type_description
_atom_type_scat_dispersion_real
_atom_type_scat_dispersion_imag
_atom_type_scat_source
C C 0.0033 0.0016
;
International Tables for Crystallography
(Vol. C, Tables 4.2.6.8 and 6.1.1.4)
;
H H 0.0000 0.0000
;
International Tables for Crystallography
(Vol. C, Table 6.1.1.4)
;
Au Au -2.0133 8.8022
;
International Tables for Crystallography
(Vol. C, Tables 4.2.6.8 and 6.1.1.4)
;
F F 0.0171 0.0103
;
International Tables for Crystallography
(Vol. C, Tables 4.2.6.8 and 6.1.1.4)
;
P P 0.1023 0.0942
;
International Tables for Crystallography
(Vol. C, Tables 4.2.6.8 and 6.1.1.4)
;

loop_
_geom_angle_atom_site_label_1
_geom_angle_atom_site_label_2
_geom_angle_atom_site_label_3
_geom_angle
_geom_angle_site_symmetry_1
_geom_angle_site_symmetry_3
C47 Au1 P3 175.7(4) . .
C54 Au2 P4 178.7(4) . .
C5 P3 C17 102.5(2) . .
C5 P3 C11 105.8(2) . .
C17 P3 C11 103.5(2) . .
C5 P3 Au1 116.21(19) . .
C17 P3 Au1 112.37(17) . .
C11 P3 Au1 114.98(19) . .
C29 P4 C35 107.6(2) . .
C29 P4 C23 107.2(3) . .
C35 P4 C23 104.4(2) . .
C29 P4 Au2 111.1(2) . .
C35 P4 Au2 113.1(2) . .
C23 P4 Au2 112.9(2) . .
C10 C5 C6 120.0 . .
C10 C5 P3 122.69(14) . .
C6 C5 P3 117.13(14) . .
C5 C6 C7 120.0 . .
C5 C6 H6 120.0 . .
C7 C6 H6 120.0 . .
C8 C7 C6 120.0 . .
C8 C7 H7 120.0 . .
C6 C7 H7 120.0 . .
F41 C8 C7 121.6(6) . .
F41 C8 C9 118.4(6) . .
C7 C8 C9 120.0 . .
C8 C9 C10 120.0 . .
C8 C9 H9 120.0 . .
C10 C9 H9 120.0 . .
C5 C10 C9 120.0 . .
C5 C10 H10 120.0 . .
C9 C10 H10 120.0 . .
C16 C11 C12 120.0 . .
C16 C11 P3 121.79(14) . .
C12 C11 P3 118.09(14) . .
C11 C12 C13 120.0 . .
C11 C12 H12 120.0 . .
C13 C12 H12 120.0 . .
C12 C13 C14 120.0 . .
C12 C13 H13 120.0 . .
C14 C13 H13 120.0 . .
F42 C14 C15 119.3(5) . .
F42 C14 C13 120.7(5) . .
C15 C14 C13 120.0 . .
C14 C15 C16 120.0 . .
C14 C15 H15 120.0 . .
C16 C15 H15 120.0 . .
C11 C16 C15 120.0 . .
C11 C16 H16 120.0 . .
C15 C16 H16 120.0 . .
C22 C17 C18 120.0 . .
C22 C17 P3 117.74(14) . .
C18 C17 P3 122.24(14) . .
C19 C18 C17 120.0 . .
C19 C18 H18 120.0 . .
C17 C18 H18 120.0 . .
C18 C19 C20 120.0 . .
C18 C19 H19 120.0 . .
C20 C19 H19 120.0 . .
F43 C20 C21 119.2(4) . .
F43 C20 C19 120.8(4) . .
C21 C20 C19 120.0 . .
C20 C21 C22 120.0 . .
C20 C21 H21 120.0 . .
C22 C21 H21 120.0 . .
C17 C22 C21 120.0 . .
C17 C22 H22 120.0 . .
C21 C22 H22 120.0 . .
C24 C23 C28 120.0 . .
C24 C23 P4 117.50(16) . .
C28 C23 P4 122.36(15) . .
C25 C24 C23 120.0 . .
C25 C24 H24 120.0 . .
C23 C24 H24 120.0 . .
C24 C25 C26 120.0 . .
C24 C25 H25 120.0 . .
C26 C25 H25 120.0 . .
F44 C26 C27 117.6(5) . .
F44 C26 C25 122.4(5) . .
C27 C26 C25 120.0 . .
C28 C27 C26 120.0 . .
C28 C27 H27 120.0 . .
C26 C27 H27 120.0 . .
C27 C28 C23 120.0 . .
C27 C28 H28 120.0 . .
C23 C28 H28 120.0 . .
C34 C29 C30 120.0 . .
C34 C29 P4 118.27(14) . .
C30 C29 P4 121.74(14) . .
C31 C30 C29 120.0 . .
C31 C30 H30 120.0 . .
C29 C30 H30 120.0 . .
C30 C31 C32 120.0 . .
C30 C31 H31 120.0 . .
C32 C31 H31 120.0 . .
F46 C32 C33 119.7(4) . .
F46 C32 C31 120.4(4) . .
C33 C32 C31 120.0 . .
C32 C33 C34 120.0 . .
C32 C33 H33 120.0 . .
C34 C33 H33 120.0 . .
C33 C34 C29 120.0 . .
C33 C34 H34 120.0 . .
C29 C34 H34 120.0 . .
C40 C35 C36 120.0 . .
C40 C35 P4 119.79(15) . .
C36 C35 P4 119.90(15) . .
C35 C36 C37 120.0 . .
C35 C36 H36 120.0 . .
C37 C36 H36 120.0 . .
C38 C37 C36 120.0 . .
C38 C37 H37 120.0 . .
C36 C37 H37 120.0 . .
F45 C38 C37 120.7(5) . .
F45 C38 C39 119.2(5) . .
C37 C38 C39 120.0 . .
C38 C39 C40 120.0 . .
C38 C39 H39 120.0 . .
C40 C39 H39 120.0 . .
C35 C40 C39 120.0 . .
C35 C40 H40 120.0 . .
C39 C40 H40 120.0 . .
C48 C47 Au1 174.8(12) . .
C47 C48 C49 174.4(14) . .
C51 C49 C50 119.7(10) 5_675 .
C51 C49 C48 122.0(12) 5_675 .
C50 C49 C48 118.3(11) . .
C51 C50 C49 118.7(11) . .
C51 C50 C52 121.8(12) . .
C49 C50 C52 119.5(11) . .
C50 C51 C49 121.5(11) . 5_675
C50 C51 C53 120.4(12) . .
C49 C51 C53 118.0(11) 5_675 .
C50 C52 H52A 109.5 . .
C50 C52 H52B 109.5 . .
H52A C52 H52B 109.5 . .
C50 C52 H52C 109.5 . .
H52A C52 H52C 109.5 . .
H52B C52 H52C 109.5 . .
C51 C53 H53A 109.5 . .
C51 C53 H53B 109.5 . .
H53A C53 H53B 109.5 . .
C51 C53 H53C 109.5 . .
H53A C53 H53C 109.5 . .
H53B C53 H53C 109.5 . .
C55 C54 Au2 177.8(12) . .
C54 C55 C56 179.5(15) . .
C58 C56 C55 119.4(12) 7 .
C58 C56 C57 120.1(11) 7 .
C55 C56 C57 120.5(11) . .
C58 C57 C56 120.7(11) . .
C58 C57 C59 118.3(12) . .
C56 C57 C59 120.9(12) . .
C57 C58 C56 119.2(12) . 7
C57 C58 C60 120.9(11) . .
C56 C58 C60 119.9(12) 7 .
C57 C59 H59A 109.5 . .
C57 C59 H59B 109.5 . .
H59A C59 H59B 109.5 . .
C57 C59 H59C 109.5 . .
H59A C59 H59C 109.5 . .
H59B C59 H59C 109.5 . .
C58 C60 H60A 109.5 . .
C58 C60 H60B 109.5 . .
H60A C60 H60B 109.5 . .
C58 C60 H60C 109.5 . .
H60A C60 H60C 109.5 . .
H60B C60 H60C 109.5 . .

loop_
_geom_bond_atom_site_label_1
_geom_bond_atom_site_label_2
_geom_bond_distance
_geom_bond_site_symmetry_2
Au1 C47 1.996(11) .
Au1 P3 2.274(3) .
Au2 C54 1.923(13) .
Au2 P4 2.264(3) .
P3 C5 1.793(5) .
P3 C17 1.795(4) .
P3 C11 1.807(4) .
P4 C29 1.790(5) .
P4 C35 1.797(5) .
P4 C23 1.792(4) .
F41 C8 1.319(9) .
F42 C14 1.314(9) .
F43 C20 1.323(8) .
F44 C26 1.300(8) .
F45 C38 1.313(9) .
F46 C32 1.325(9) .
C5 C10 1.3898 .
C5 C6 1.3899 .
C6 C7 1.3901 .
C6 H6 0.9300 .
C7 C8 1.3898 .
C7 H7 0.9300 .
C8 C9 1.3900 .
C9 C10 1.3901 .
C9 H9 0.9300 .
C10 H10 0.9300 .
C11 C16 1.3901 .
C11 C12 1.3901 .
C12 C13 1.3901 .
C12 H12 0.9300 .
C13 C14 1.3902 .
C13 H13 0.9300 .
C14 C15 1.3901 .
C15 C16 1.3901 .
C15 H15 0.9300 .
C16 H16 0.9300 .
C17 C22 1.3898 .
C17 C18 1.3901 .
C18 C19 1.3899 .
C18 H18 0.9300 .
C19 C20 1.3901 .
C19 H19 0.9300 .
C20 C21 1.3898 .
C21 C22 1.3902 .
C21 H21 0.9300 .
C22 H22 0.9300 .
C23 C24 1.3900 .
C23 C28 1.3900 .
C24 C25 1.3899 .
C24 H24 0.9300 .
C25 C26 1.3901 .
C25 H25 0.9300 .
C26 C27 1.3901 .
C27 C28 1.3899 .
C27 H27 0.9300 .
C28 H28 0.9300 .
C29 C34 1.3902 .
C29 C30 1.3902 .
C30 C31 1.3896 .
C30 H30 0.9300 .
C31 C32 1.3902 .
C31 H31 0.9300 .
C32 C33 1.3898 .
C33 C34 1.3900 .
C33 H33 0.9300 .
C34 H34 0.9300 .
C35 C40 1.3900 .
C35 C36 1.3900 .
C36 C37 1.3905 .
C36 H36 0.9300 .
C37 C38 1.3898 .
C37 H37 0.9300 .
C38 C39 1.3899 .
C39 C40 1.3901 .
C39 H39 0.9300 .
C40 H40 0.9300 .
C47 C48 1.185(15) .
C48 C49 1.435(15) .
C49 C51 1.383(16) 5_675
C49 C50 1.416(16) .
C50 C51 1.390(15) .
C50 C52 1.488(17) .
C51 C49 1.383(16) 5_675
C51 C53 1.508(18) .
C52 H52A 0.9600 .
C52 H52B 0.9600 .
C52 H52C 0.9600 .
C53 H53A 0.9600 .
C53 H53B 0.9600 .
C53 H53C 0.9600 .
C54 C55 1.210(16) .
C55 C56 1.450(16) .
C56 C58 1.392(16) 7
C56 C57 1.420(17) .
C57 C58 1.398(16) .
C57 C59 1.522(17) .
C58 C56 1.392(16) 7
C58 C60 1.479(16) .
C59 H59A 0.9600 .
C59 H59B 0.9600 .
C59 H59C 0.9600 .
C60 H60A 0.9600 .
C60 H60B 0.9600 .
C60 H60C 0.9600 .

loop_
_geom_torsion_atom_site_label_1
_geom_torsion_atom_site_label_2
_geom_torsion_atom_site_label_3
_geom_torsion_atom_site_label_4
_geom_torsion
_geom_torsion_site_symmetry_1
_geom_torsion_site_symmetry_4
C17 P3 C5 C10 103.89(17) . .
C11 P3 C5 C10 -4.2(3) . .
Au1 P3 C5 C10 -133.14(11) . .
C17 P3 C5 C6 -71.5(2) . .
C11 P3 C5 C6 -179.58(11) . .
Au1 P3 C5 C6 51.5(2) . .
C10 C5 C6 C7 0.0 . .
P3 C5 C6 C7 175.48(15) . .
C5 C6 C7 C8 0.0 . .
C6 C7 C8 F41 -178.0(6) . .
C6 C7 C8 C9 0.0 . .
F41 C8 C9 C10 178.1(5) . .
C7 C8 C9 C10 0.0 . .
C6 C5 C10 C9 0.0 . .
P3 C5 C10 C9 -175.24(16) . .
C8 C9 C10 C5 0.0 . .
C5 P3 C11 C16 73.6(2) . .
C17 P3 C11 C16 -33.8(3) . .
Au1 P3 C11 C16 -156.74(11) . .
C5 P3 C11 C12 -110.30(17) . .
C17 P3 C11 C12 142.26(13) . .
Au1 P3 C11 C12 19.3(2) . .
C16 C11 C12 C13 0.0 . .
P3 C11 C12 C13 -176.15(16) . .
C11 C12 C13 C14 0.0 . .
C12 C13 C14 F42 -179.5(6) . .
C12 C13 C14 C15 0.0 . .
F42 C14 C15 C16 179.5(6) . .
C13 C14 C15 C16 0.0 . .
C12 C11 C16 C15 0.0 . .
P3 C11 C16 C15 176.00(17) . .
C14 C15 C16 C11 0.0 . .
C5 P3 C17 C22 161.43(10) . .
C11 P3 C17 C22 -88.71(19) . .
Au1 P3 C17 C22 35.9(2) . .
C5 P3 C17 C18 -17.1(3) . .
C11 P3 C17 C18 92.8(2) . .
Au1 P3 C17 C18 -142.62(11) . .
C22 C17 C18 C19 0.0 . .
P3 C17 C18 C19 178.50(16) . .
C17 C18 C19 C20 0.0 . .
C18 C19 C20 F43 -177.7(5) . .
C18 C19 C20 C21 0.0 . .
F43 C20 C21 C22 177.7(5) . .
C19 C20 C21 C22 0.0 . .
C18 C17 C22 C21 0.0 . .
P3 C17 C22 C21 -178.57(16) . .
C20 C21 C22 C17 0.0 . .
C29 P4 C23 C24 160.38(13) . .
C35 P4 C23 C24 -85.6(2) . .
Au2 P4 C23 C24 37.7(2) . .
C29 P4 C23 C28 -24.0(3) . .
C35 P4 C23 C28 90.0(2) . .
Au2 P4 C23 C28 -146.72(13) . .
C28 C23 C24 C25 0.0 . .
P4 C23 C24 C25 175.73(17) . .
C23 C24 C25 C26 0.0 . .
C24 C25 C26 F44 179.2(6) . .
C24 C25 C26 C27 0.0 . .
F44 C26 C27 C28 -179.3(6) . .
C25 C26 C27 C28 0.0 . .
C26 C27 C28 C23 0.0 . .
C24 C23 C28 C27 0.0 . .
P4 C23 C28 C27 -175.53(18) . .
C35 P4 C29 C34 -173.99(12) . .
C23 P4 C29 C34 -62.2(2) . .
Au2 P4 C29 C34 61.67(19) . .
C35 P4 C29 C30 6.7(3) . .
C23 P4 C29 C30 118.53(17) . .
Au2 P4 C29 C30 -117.63(14) . .
C34 C29 C30 C31 0.0 . .
P4 C29 C30 C31 179.31(17) . .
C29 C30 C31 C32 0.0 . .
C30 C31 C32 F46 -180.0(5) . .
C30 C31 C32 C33 0.0 . .
F46 C32 C33 C34 180.0(5) . .
C31 C32 C33 C34 0.0 . .
C32 C33 C34 C29 0.0 . .
C30 C29 C34 C33 0.0 . .
P4 C29 C34 C33 -179.32(17) . .
C29 P4 C35 C40 -117.91(18) . .
C23 P4 C35 C40 128.35(16) . .
Au2 P4 C35 C40 5.2(2) . .
C29 P4 C35 C36 68.4(2) . .
C23 P4 C35 C36 -45.3(3) . .
Au2 P4 C35 C36 -168.45(9) . .
C40 C35 C36 C37 0.0 . .
P4 C35 C36 C37 173.65(17) . .
C35 C36 C37 C38 0.1 . .
C36 C37 C38 F45 -178.8(6) . .
C36 C37 C38 C39 -0.1 . .
F45 C38 C39 C40 178.8(6) . .
C37 C38 C39 C40 0.0 . .
C36 C35 C40 C39 0.0 . .
P4 C35 C40 C39 -173.68(16) . .
C38 C39 C40 C35 0.0 . .
C51 C49 C50 C51 3(2) 5_675 .
C48 C49 C50 C51 -178.4(11) . .
C51 C49 C50 C52 -179.5(13) 5_675 .
C48 C49 C50 C52 -0.6(19) . .
C49 C50 C51 C49 -3(2) . 5_675
C52 C50 C51 C49 179.5(13) . 5_675
C49 C50 C51 C53 -179.6(12) . .
C52 C50 C51 C53 3(2) . .
C58 C56 C57 C58 -2.1(19) 7 .
C55 C56 C57 C58 177.8(11) . .
C58 C56 C57 C59 -179.6(12) 7 .
C55 C56 C57 C59 0.3(18) . .
C56 C57 C58 C56 2.0(19) . 7
C59 C57 C58 C56 179.6(12) . 7
C56 C57 C58 C60 -177.9(12) . .
C59 C57 C58 C60 -0.3(18) . .
